data_4070625
loop_
_publ_author_name
'Chong, Daesung'
'Geiger, William E.'
'Davis, Nathan A.'
'Weisbrich, Anke'
'Shi, Yifan'
'Arif, Atta M.'
'Ernst, Richard D.'

_publ_section_title
;
 Synthetic, Structural, and Electrochemical Studies of Edge-Bridged Open
 Ferrocenes
;
_journal_issue 3
_journal_name_full Organometallics
_journal_page_first 430
_journal_paper_doi 10.1021/om700886k
_journal_volume 27
_journal_year 2008
_chemical_formula_sum 'C34 H62 Fe Si2'
_chemical_formula_weight 582.87
_chemical_name_systematic
; 
 ? 
;
_space_group_IT_number 2
_symmetry_cell_setting triclinic
_symmetry_space_group_name_Hall '-P 1'
_symmetry_space_group_name_H-M 'P -1'
_atom_sites_solution_hydrogens geom
_atom_sites_solution_primary direct
_atom_sites_solution_secondary difmap
_audit_creation_method SHELXL-97
_cell_angle_alpha 94.6290(10)
_cell_angle_beta 95.3399(13)
_cell_angle_gamma 115.6132(13)
_cell_formula_units_Z 2
_cell_length_a 9.9956(2)
_cell_length_b 11.2121(3)
_cell_length_c 17.1629(4)
_cell_measurement_reflns_used 5110
_cell_measurement_temperature 150(1)
_cell_measurement_theta_max 27.485
_cell_measurement_theta_min 1.018
_cell_volume 1711.20(7)
_computing_cell_refinement DENZO-SMN
_computing_data_collection 'Nonius COLLECT'
_computing_data_reduction DENZO-SMN
_computing_molecular_graphics 'WinGX, Ortep3'
_computing_structure_refinement 'SHELXL-97 (Sheldrick, 1997)'
_computing_structure_solution SIR97
_diffrn_ambient_temperature 150(1)
_diffrn_measured_fraction_theta_full 0.983
_diffrn_measured_fraction_theta_max 0.983
_diffrn_measurement_device_type 'Nonius KappaCCD Diffractometer'
_diffrn_measurement_method 'Phi plus Omega scan'
_diffrn_radiation_monochromator graphite
_diffrn_radiation_source 'fine-focus sealed tube'
_diffrn_radiation_type MoK\a
_diffrn_radiation_wavelength 0.71073
_diffrn_reflns_av_R_equivalents 0.0353
_diffrn_reflns_av_sigmaI/netI 0.0504
_diffrn_reflns_limit_h_max 12
_diffrn_reflns_limit_h_min -12
_diffrn_reflns_limit_k_max 12
_diffrn_reflns_limit_k_min -14
_diffrn_reflns_limit_l_max 22
_diffrn_reflns_limit_l_min -21
_diffrn_reflns_number 11940
_diffrn_reflns_theta_full 27.49
_diffrn_reflns_theta_max 27.49
_diffrn_reflns_theta_min 2.50
_exptl_absorpt_coefficient_mu 0.531
_exptl_absorpt_correction_T_max 0.9342
_exptl_absorpt_correction_T_min 0.8361
_exptl_absorpt_correction_type multi-scan
_exptl_absorpt_process_details 'DENZO-SMN (Otwinowski & Minor, 1997)'
_exptl_crystal_colour red
_exptl_crystal_density_diffrn 1.131
_exptl_crystal_density_method 'not measured'
_exptl_crystal_description plate
_exptl_crystal_F_000 640
_exptl_crystal_size_max 0.35
_exptl_crystal_size_mid 0.35
_exptl_crystal_size_min 0.13
_refine_diff_density_max 0.428
_refine_diff_density_min -0.516
_refine_diff_density_rms 0.062
_refine_ls_extinction_coef 0.0032(13)
_refine_ls_extinction_expression Fc^*^=kFc[1+0.001xFc^2^\l^3^/sin(2\q)]^-1/4^
_refine_ls_extinction_method SHELXL
_refine_ls_goodness_of_fit_ref 1.040
_refine_ls_hydrogen_treatment mixed
_refine_ls_matrix_type full
_refine_ls_number_parameters 583
_refine_ls_number_reflns 7725
_refine_ls_number_restraints 0
_refine_ls_restrained_S_all 1.040
_refine_ls_R_factor_all 0.0523
_refine_ls_R_factor_gt 0.0407
_refine_ls_shift/su_max 0.001
_refine_ls_shift/su_mean 0.000
_refine_ls_structure_factor_coef Fsqd
_refine_ls_weighting_details 'calc w=1/[\s^2^(Fo^2^)+(0.0414P)^2^+1.1839P] where P=(Fo^2^+2Fc^2^)/3'
_refine_ls_weighting_scheme calc
_refine_ls_wR_factor_gt 0.0972
_refine_ls_wR_factor_ref 0.1058
_reflns_number_gt 6557
_reflns_number_total 7725
_reflns_threshold_expression >2sigma(I)
_cod_data_source_file om700886k-file004.cif
_cod_data_source_block rde103
_cod_depositor_comments
;
The following automatic conversions were performed:

'_exptl_absorpt_correction_type' value 'Multi-scan' changed to
'multi-scan' according to
/home/saulius/struct/CIF-dictionaries/cif_core.dic dictionary named
'cif_core.dic' version 2.4.1 from 2010-06-29.

Automatic conversion script
Id: cif_fix_values 1715 2011-07-08 13:25:40Z adriana 
;
_cod_original_cell_volume 1711.19(7)
_cod_original_sg_symbol_H-M P-1
_cod_database_code 4070625

loop_
_symmetry_equiv_pos_as_xyz
'x, y, z'
'-x, -y, -z'

loop_
_atom_site_label
_atom_site_type_symbol
_atom_site_fract_x
_atom_site_fract_y
_atom_site_fract_z
_atom_site_U_iso_or_equiv
_atom_site_adp_type
_atom_site_occupancy
_atom_site_symmetry_multiplicity
_atom_site_calc_flag
Fe1 Fe -0.13472(3) -0.01059(2) -0.247447(15) 0.01644(9) Uani 1 1 d
Si1 Si 0.24261(5) 0.28508(5) -0.17368(3) 0.01957(13) Uani 1 1 d
Si2 Si -0.04294(6) -0.29766(5) -0.31627(3) 0.01959(13) Uani 1 1 d
C1 C -0.2249(2) 0.10436(19) -0.18587(11) 0.0210(4) Uani 1 1 d
C2 C -0.0803(2) 0.18341(19) -0.20238(11) 0.0192(4) Uani 1 1 d
C3 C 0.04336(19) 0.15553(18) -0.17605(11) 0.0187(4) Uani 1 1 d
C4 C 0.0012(2) 0.03541(19) -0.14030(11) 0.0194(4) Uani 1 1 d
C5 C -0.1481(2) -0.0384(2) -0.12743(11) 0.0214(4) Uani 1 1 d
C6 C -0.2453(2) 0.0320(2) -0.11376(11) 0.0238(4) Uani 1 1 d
C7 C -0.4089(2) -0.0692(3) -0.11534(14) 0.0325(5) Uani 1 1 d
C8 C -0.1937(3) 0.1258(3) -0.03527(13) 0.0321(5) Uani 1 1 d
C9 C 0.2579(2) 0.3930(2) -0.25528(13) 0.0280(4) Uani 1 1 d
C10 C 0.2328(4) 0.3251(3) -0.33961(16) 0.0475(7) Uani 1 1 d
C11 C 0.4050(3) 0.5219(3) -0.24184(19) 0.0453(6) Uani 1 1 d
C12 C 0.3757(2) 0.2052(2) -0.17121(13) 0.0255(4) Uani 1 1 d
C13 C 0.3652(3) 0.1217(3) -0.24817(16) 0.0400(6) Uani 1 1 d
C14 C 0.5393(3) 0.3045(3) -0.1414(2) 0.0478(7) Uani 1 1 d
C15 C 0.2875(2) 0.3969(2) -0.07601(12) 0.0260(4) Uani 1 1 d
C16 C 0.2799(3) 0.3205(3) -0.00541(14) 0.0345(5) Uani 1 1 d
C17 C 0.1881(3) 0.4699(3) -0.07098(17) 0.0377(5) Uani 1 1 d
C22 C -0.1489(2) 0.0180(2) -0.36698(11) 0.0215(4) Uani 1 1 d
C21 C -0.0609(2) -0.04890(19) -0.35039(11) 0.0208(4) Uani 1 1 d
C20 C -0.12081(19) -0.17074(18) -0.31609(11) 0.0191(4) Uani 1 1 d
C19 C -0.2685(2) -0.20684(19) -0.29472(11) 0.0199(4) Uani 1 1 d
C18 C -0.3491(2) -0.13590(19) -0.31608(12) 0.0217(4) Uani 1 1 d
C23 C -0.3180(2) -0.0620(2) -0.38719(12) 0.0237(4) Uani 1 1 d
C24 C -0.3954(3) 0.0294(2) -0.38974(14) 0.0314(5) Uani 1 1 d
C25 C -0.3656(3) -0.1541(2) -0.46624(14) 0.0330(5) Uani 1 1 d
C26 C -0.2138(2) -0.4649(2) -0.34913(15) 0.0325(5) Uani 1 1 d
C27 C -0.1832(4) -0.5865(3) -0.3492(3) 0.0675(11) Uani 1 1 d
C28 C -0.3121(4) -0.4762(3) -0.4256(2) 0.0609(9) Uani 1 1 d
C29 C 0.0437(2) -0.3175(2) -0.21819(12) 0.0263(4) Uani 1 1 d
C30 C -0.0608(3) -0.3467(3) -0.15497(14) 0.0347(5) Uani 1 1 d
C31 C 0.1971(3) -0.2038(3) -0.18537(15) 0.0360(5) Uani 1 1 d
C32 C 0.1046(2) -0.2504(2) -0.38484(13) 0.0283(4) Uani 1 1 d
C33 C 0.1859(3) -0.3391(3) -0.38646(17) 0.0407(6) Uani 1 1 d
C34 C 0.0484(4) -0.2430(4) -0.46931(16) 0.0501(7) Uani 1 1 d
H1 H -0.309(2) 0.116(2) -0.2113(13) 0.024(6) Uiso 1 1 d
H2 H -0.063(2) 0.250(2) -0.2354(13) 0.024(6) Uiso 1 1 d
H4 H 0.071(2) -0.003(2) -0.1304(12) 0.019(5) Uiso 1 1 d
H5 H -0.173(2) -0.123(2) -0.1096(12) 0.013(5) Uiso 1 1 d
H7A H -0.471(3) -0.021(3) -0.1129(15) 0.040(7) Uiso 1 1 d
H7B H -0.419(3) -0.116(3) -0.0704(17) 0.042(7) Uiso 1 1 d
H7C H -0.447(3) -0.136(3) -0.1628(16) 0.040(7) Uiso 1 1 d
H8A H -0.199(3) 0.080(3) 0.0091(18) 0.053(8) Uiso 1 1 d
H8B H -0.092(3) 0.194(3) -0.0342(14) 0.031(6) Uiso 1 1 d
H8C H -0.257(3) 0.174(3) -0.0305(15) 0.043(7) Uiso 1 1 d
H9 H 0.178(3) 0.418(3) -0.2506(15) 0.042(7) Uiso 1 1 d
H10A H 0.147(4) 0.240(4) -0.350(2) 0.073(10) Uiso 1 1 d
H10B H 0.313(4) 0.304(3) -0.3497(18) 0.055(9) Uiso 1 1 d
H10C H 0.229(4) 0.384(3) -0.380(2) 0.069(10) Uiso 1 1 d
H11A H 0.487(4) 0.499(3) -0.2404(18) 0.063(9) Uiso 1 1 d
H11B H 0.422(4) 0.575(4) -0.190(2) 0.076(11) Uiso 1 1 d
H11C H 0.413(3) 0.578(3) -0.2855(17) 0.051(8) Uiso 1 1 d
H12 H 0.342(3) 0.146(2) -0.1322(14) 0.030(6) Uiso 1 1 d
H13A H 0.418(3) 0.062(3) -0.2420(14) 0.037(7) Uiso 1 1 d
H13B H 0.265(3) 0.061(3) -0.2703(16) 0.048(8) Uiso 1 1 d
H13C H 0.412(4) 0.181(4) -0.284(2) 0.068(10) Uiso 1 1 d
H14A H 0.576(4) 0.364(4) -0.181(2) 0.067(10) Uiso 1 1 d
H14B H 0.595(3) 0.257(3) -0.1375(16) 0.044(7) Uiso 1 1 d
H14C H 0.551(3) 0.362(3) -0.0944(18) 0.055(9) Uiso 1 1 d
H15 H 0.391(3) 0.462(2) -0.0735(14) 0.032(6) Uiso 1 1 d
H16A H 0.181(3) 0.245(3) -0.0044(16) 0.049(8) Uiso 1 1 d
H16B H 0.351(3) 0.282(3) -0.0055(15) 0.039(7) Uiso 1 1 d
H16C H 0.306(3) 0.379(3) 0.0460(18) 0.055(8) Uiso 1 1 d
H17A H 0.215(3) 0.528(3) -0.0211(19) 0.058(9) Uiso 1 1 d
H17B H 0.083(3) 0.405(3) -0.0762(16) 0.044(7) Uiso 1 1 d
H17C H 0.198(3) 0.527(3) -0.1131(18) 0.055(9) Uiso 1 1 d
H22 H -0.102(2) 0.106(2) -0.3847(12) 0.016(5) Uiso 1 1 d
H21 H 0.043(3) -0.008(2) -0.3566(13) 0.030(6) Uiso 1 1 d
H19 H -0.303(2) -0.270(2) -0.2598(12) 0.017(5) Uiso 1 1 d
H18 H -0.443(3) -0.155(2) -0.2947(13) 0.026(6) Uiso 1 1 d
H24A H -0.363(3) 0.094(3) -0.3415(15) 0.034(6) Uiso 1 1 d
H24B H -0.374(3) 0.078(3) -0.4339(15) 0.034(7) Uiso 1 1 d
H24C H -0.507(3) -0.024(3) -0.3963(16) 0.045(7) Uiso 1 1 d
H25A H -0.315(3) -0.211(3) -0.4692(15) 0.044(7) Uiso 1 1 d
H25B H -0.339(3) -0.103(3) -0.5109(16) 0.038(7) Uiso 1 1 d
H25C H -0.475(3) -0.215(3) -0.4760(16) 0.045(7) Uiso 1 1 d
H26 H -0.277(3) -0.475(3) -0.3068(17) 0.049(8) Uiso 1 1 d
H27A H -0.121(5) -0.582(4) -0.389(2) 0.089(14) Uiso 1 1 d
H27B H -0.276(4) -0.664(4) -0.359(2) 0.075(11) Uiso 1 1 d
H27C H -0.129(5) -0.588(4) -0.296(3) 0.102(14) Uiso 1 1 d
H28A H -0.404(4) -0.561(4) -0.4328(19) 0.067(10) Uiso 1 1 d
H28B H -0.257(4) -0.477(4) -0.467(2) 0.079(13) Uiso 1 1 d
H28C H -0.343(5) -0.400(4) -0.427(2) 0.104(14) Uiso 1 1 d
H29 H 0.057(3) -0.400(3) -0.2308(15) 0.037(7) Uiso 1 1 d
H30A H -0.154(3) -0.423(3) -0.1736(16) 0.046(8) Uiso 1 1 d
H30B H -0.018(3) -0.365(3) -0.1032(17) 0.051(8) Uiso 1 1 d
H30C H -0.083(3) -0.268(3) -0.1413(16) 0.048(8) Uiso 1 1 d
H31A H 0.270(3) -0.190(3) -0.2248(16) 0.045(7) Uiso 1 1 d
H31B H 0.241(3) -0.227(3) -0.1357(17) 0.045(7) Uiso 1 1 d
H31C H 0.187(3) -0.121(3) -0.1720(17) 0.050(8) Uiso 1 1 d
H32 H 0.179(3) -0.163(3) -0.3635(14) 0.033(6) Uiso 1 1 d
H33A H 0.120(3) -0.429(3) -0.4100(17) 0.047(8) Uiso 1 1 d
H33B H 0.226(3) -0.349(3) -0.3329(18) 0.051(8) Uiso 1 1 d
H33C H 0.270(4) -0.304(3) -0.4158(18) 0.059(9) Uiso 1 1 d
H34A H -0.025(4) -0.339(4) -0.500(2) 0.086(12) Uiso 1 1 d
H34B H 0.131(4) -0.202(3) -0.497(2) 0.069(10) Uiso 1 1 d
H34C H -0.007(3) -0.189(3) -0.4739(17) 0.051(8) Uiso 1 1 d

loop_
_atom_site_aniso_label
_atom_site_aniso_U_11
_atom_site_aniso_U_22
_atom_site_aniso_U_33
_atom_site_aniso_U_23
_atom_site_aniso_U_13
_atom_site_aniso_U_12
Fe1 0.01221(14) 0.01548(15) 0.01992(15) 0.00122(10) 0.00062(9) 0.00508(10)
Si1 0.0123(2) 0.0176(3) 0.0257(3) 0.0010(2) -0.00031(19) 0.00463(19)
Si2 0.0185(2) 0.0194(3) 0.0219(3) 0.0009(2) 0.00196(19) 0.0098(2)
C1 0.0166(8) 0.0221(10) 0.0247(9) -0.0023(7) 0.0005(7) 0.0103(8)
C2 0.0186(9) 0.0169(9) 0.0218(9) -0.0006(7) 0.0005(7) 0.0085(7)
C3 0.0138(8) 0.0178(9) 0.0218(9) -0.0016(7) -0.0004(6) 0.0057(7)
C4 0.0167(8) 0.0200(9) 0.0201(9) 0.0005(7) -0.0004(7) 0.0079(7)
C5 0.0201(9) 0.0218(10) 0.0213(9) 0.0052(8) 0.0029(7) 0.0078(8)
C6 0.0171(9) 0.0290(10) 0.0245(10) -0.0001(8) 0.0038(7) 0.0100(8)
C7 0.0187(10) 0.0412(13) 0.0340(12) 0.0077(11) 0.0082(8) 0.0088(9)
C8 0.0290(11) 0.0420(13) 0.0263(11) -0.0023(10) 0.0049(9) 0.0176(11)
C9 0.0175(9) 0.0243(10) 0.0397(12) 0.0109(9) 0.0046(8) 0.0058(8)
C10 0.0561(17) 0.0406(15) 0.0348(14) 0.0139(12) 0.0029(12) 0.0105(14)
C11 0.0286(12) 0.0325(13) 0.0602(18) 0.0196(13) 0.0012(11) -0.0011(10)
C12 0.0148(9) 0.0241(10) 0.0356(11) 0.0021(9) 0.0013(8) 0.0076(8)
C13 0.0309(12) 0.0452(15) 0.0479(15) -0.0072(12) 0.0007(11) 0.0237(12)
C14 0.0161(10) 0.0364(14) 0.085(2) -0.0100(15) -0.0074(12) 0.0124(10)
C15 0.0197(9) 0.0217(10) 0.0300(11) -0.0034(8) -0.0010(8) 0.0051(8)
C16 0.0321(12) 0.0363(13) 0.0277(11) -0.0036(10) -0.0025(9) 0.0109(10)
C17 0.0351(13) 0.0319(13) 0.0439(14) -0.0080(11) 0.0009(10) 0.0160(11)
C22 0.0218(9) 0.0207(10) 0.0192(9) 0.0028(7) -0.0004(7) 0.0074(8)
C21 0.0178(9) 0.0230(10) 0.0193(9) 0.0008(7) 0.0027(7) 0.0072(8)
C20 0.0157(8) 0.0173(9) 0.0209(9) -0.0011(7) 0.0001(7) 0.0052(7)
C19 0.0162(8) 0.0154(9) 0.0237(9) 0.0001(7) 0.0006(7) 0.0038(7)
C18 0.0116(8) 0.0194(9) 0.0274(10) -0.0027(8) -0.0030(7) 0.0029(7)
C23 0.0215(9) 0.0235(10) 0.0249(10) -0.0009(8) -0.0038(7) 0.0110(8)
C24 0.0317(12) 0.0344(12) 0.0315(12) 0.0020(10) -0.0055(9) 0.0203(10)
C25 0.0333(12) 0.0346(12) 0.0275(11) -0.0064(10) -0.0086(9) 0.0161(10)
C26 0.0302(11) 0.0199(10) 0.0433(13) -0.0013(9) 0.0007(9) 0.0091(9)
C27 0.059(2) 0.0229(14) 0.112(3) -0.0025(16) -0.012(2) 0.0171(14)
C28 0.0579(19) 0.0343(16) 0.067(2) -0.0147(14) -0.0306(17) 0.0102(14)
C29 0.0257(10) 0.0317(11) 0.0263(10) 0.0052(8) 0.0040(8) 0.0169(9)
C30 0.0378(13) 0.0428(14) 0.0292(12) 0.0120(10) 0.0103(9) 0.0208(11)
C31 0.0258(11) 0.0461(14) 0.0342(12) -0.0019(11) -0.0027(9) 0.0167(10)
C32 0.0292(11) 0.0293(11) 0.0296(11) 0.0036(9) 0.0108(8) 0.0149(9)
C33 0.0421(14) 0.0505(16) 0.0443(15) 0.0070(12) 0.0171(12) 0.0320(13)
C34 0.074(2) 0.073(2) 0.0302(13) 0.0195(14) 0.0233(13) 0.0519(19)

loop_
_atom_type_symbol
_atom_type_description
_atom_type_scat_dispersion_real
_atom_type_scat_dispersion_imag
_atom_type_scat_source
C C 0.0033 0.0016 'International Tables Vol C Tables 4.2.6.8 and 6.1.1.4'
H H 0.0000 0.0000 'International Tables Vol C Tables 4.2.6.8 and 6.1.1.4'
Si Si 0.0817 0.0704 'International Tables Vol C Tables 4.2.6.8 and 6.1.1.4'
Fe Fe 0.3463 0.8444 'International Tables Vol C Tables 4.2.6.8 and 6.1.1.4'

loop_
_geom_angle_atom_site_label_1
_geom_angle_atom_site_label_2
_geom_angle_atom_site_label_3
_geom_angle
C21 Fe1 C2 119.91(8)
C21 Fe1 C19 71.63(8)
C2 Fe1 C19 158.21(7)
C21 Fe1 C4 120.29(7)
C2 Fe1 C4 71.68(7)
C19 Fe1 C4 120.48(8)
C21 Fe1 C22 39.46(7)
C2 Fe1 C22 96.01(8)
C19 Fe1 C22 82.19(8)
C4 Fe1 C22 146.79(8)
C21 Fe1 C5 147.23(8)
C2 Fe1 C5 82.04(8)
C19 Fe1 C5 96.87(8)
C4 Fe1 C5 39.32(7)
C22 Fe1 C5 172.39(7)
C21 Fe1 C3 108.67(7)
C2 Fe1 C3 40.32(7)
C19 Fe1 C3 158.73(7)
C4 Fe1 C3 40.05(7)
C22 Fe1 C3 111.98(8)
C5 Fe1 C3 71.17(7)
C21 Fe1 C20 40.01(7)
C2 Fe1 C20 158.31(7)
C19 Fe1 C20 40.26(7)
C4 Fe1 C20 109.10(7)
C22 Fe1 C20 71.30(7)
C5 Fe1 C20 112.74(8)
C3 Fe1 C20 127.29(7)
C21 Fe1 C1 146.48(8)
C2 Fe1 C1 38.99(7)
C19 Fe1 C1 120.98(7)
C4 Fe1 C1 81.99(7)
C22 Fe1 C1 108.11(8)
C5 Fe1 C1 65.86(7)
C3 Fe1 C1 71.09(7)
C20 Fe1 C1 161.07(7)
C21 Fe1 C18 81.67(7)
C2 Fe1 C18 120.98(7)
C19 Fe1 C18 38.80(7)
C4 Fe1 C18 147.08(8)
C22 Fe1 C18 65.76(8)
C5 Fe1 C18 108.90(8)
C3 Fe1 C18 161.20(7)
C20 Fe1 C18 70.73(7)
C1 Fe1 C18 91.55(7)
C3 Si1 C12 110.84(9)
C3 Si1 C9 111.09(9)
C12 Si1 C9 114.76(10)
C3 Si1 C15 104.70(9)
C12 Si1 C15 107.65(9)
C9 Si1 C15 107.18(10)
C29 Si2 C20 117.63(9)
C29 Si2 C32 107.97(9)
C20 Si2 C32 107.47(9)
C29 Si2 C26 104.69(10)
C20 Si2 C26 104.39(9)
C32 Si2 C26 114.99(10)
C2 C1 C6 119.89(16)
C2 C1 Fe1 67.76(10)
C6 C1 Fe1 95.48(12)
C2 C1 H1 119.0(13)
C6 C1 H1 118.8(13)
Fe1 C1 H1 120.8(13)
C1 C2 C3 120.79(18)
C1 C2 Fe1 73.26(11)
C3 C2 Fe1 72.03(10)
C1 C2 H2 120.8(13)
C3 C2 H2 118.0(13)
Fe1 C2 H2 121.3(13)
C4 C3 C2 114.28(16)
C4 C3 Si1 124.37(13)
C2 C3 Si1 120.45(14)
C4 C3 Fe1 67.91(10)
C2 C3 Fe1 67.65(10)
Si1 C3 Fe1 143.07(10)
C5 C4 C3 120.30(16)
C5 C4 Fe1 72.25(11)
C3 C4 Fe1 72.03(10)
C5 C4 H4 118.2(13)
C3 C4 H4 121.1(13)
Fe1 C4 H4 121.5(12)
C4 C5 C6 119.88(17)
C4 C5 Fe1 68.43(11)
C6 C5 Fe1 96.18(12)
C4 C5 H5 117.0(12)
C6 C5 H5 119.6(12)
Fe1 C5 H5 122.5(12)
C1 C6 C5 99.26(15)
C1 C6 C7 111.39(17)
C5 C6 C7 110.82(18)
C1 C6 C8 113.59(18)
C5 C6 C8 113.15(16)
C7 C6 C8 108.46(17)
C6 C7 H7A 108.9(15)
C6 C7 H7B 109.9(16)
H7A C7 H7B 108(2)
C6 C7 H7C 112.4(15)
H7A C7 H7C 110(2)
H7B C7 H7C 108(2)
C6 C8 H8A 112.7(18)
C6 C8 H8B 109.9(14)
H8A C8 H8B 109(2)
C6 C8 H8C 110.1(15)
H8A C8 H8C 108(2)
H8B C8 H8C 106(2)
C10 C9 C11 109.4(2)
C10 C9 Si1 116.48(17)
C11 C9 Si1 112.55(16)
C10 C9 H9 107.1(16)
C11 C9 H9 107.2(16)
Si1 C9 H9 103.4(16)
C9 C10 H10A 113(2)
C9 C10 H10B 111.5(18)
H10A C10 H10B 103(3)
C9 C10 H10C 112.3(19)
H10A C10 H10C 111(3)
H10B C10 H10C 105(3)
C9 C11 H11A 109.0(19)
C9 C11 H11B 113(2)
H11A C11 H11B 104(3)
C9 C11 H11C 112.2(17)
H11A C11 H11C 107(2)
H11B C11 H11C 111(3)
C13 C12 C14 110.4(2)
C13 C12 Si1 114.78(15)
C14 C12 Si1 113.41(15)
C13 C12 H12 108.0(14)
C14 C12 H12 107.0(14)
Si1 C12 H12 102.6(14)
C12 C13 H13A 113.3(14)
C12 C13 H13B 113.4(17)
H13A C13 H13B 104(2)
C12 C13 H13C 108(2)
H13A C13 H13C 108(2)
H13B C13 H13C 111(3)
C12 C14 H14A 108(2)
C12 C14 H14B 108.1(17)
H14A C14 H14B 107(3)
C12 C14 H14C 113.2(18)
H14A C14 H14C 105(3)
H14B C14 H14C 114(2)
C16 C15 C17 110.4(2)
C16 C15 Si1 111.92(15)
C17 C15 Si1 112.82(15)
C16 C15 H15 107.0(14)
C17 C15 H15 109.1(14)
Si1 C15 H15 105.3(14)
C15 C16 H16A 114.1(16)
C15 C16 H16B 110.5(15)
H16A C16 H16B 106(2)
C15 C16 H16C 112.4(17)
H16A C16 H16C 106(2)
H16B C16 H16C 107(2)
C15 C17 H17A 110.9(17)
C15 C17 H17B 110.3(16)
H17A C17 H17B 109(2)
C15 C17 H17C 112.1(17)
H17A C17 H17C 107(2)
H17B C17 H17C 107(2)
C21 C22 C23 119.33(17)
C21 C22 Fe1 68.63(11)
C23 C22 Fe1 96.76(12)
C21 C22 H22 119.2(12)
C23 C22 H22 117.6(12)
Fe1 C22 H22 123.0(12)
C22 C21 C20 120.55(17)
C22 C21 Fe1 71.92(11)
C20 C21 Fe1 72.60(10)
C22 C21 H21 119.7(14)
C20 C21 H21 119.4(14)
Fe1 C21 H21 121.9(14)
C21 C20 C19 113.83(16)
C21 C20 Si2 125.84(13)
C19 C20 Si2 119.11(14)
C21 C20 Fe1 67.38(10)
C19 C20 Fe1 67.36(10)
Si2 C20 Fe1 145.04(10)
C18 C19 C20 120.97(18)
C18 C19 Fe1 73.89(11)
C20 C19 Fe1 72.38(10)
C18 C19 H19 120.4(13)
C20 C19 H19 118.0(12)
Fe1 C19 H19 117.8(13)
C19 C18 C23 120.05(17)
C19 C18 Fe1 67.31(10)
C23 C18 Fe1 95.22(11)
C19 C18 H18 118.9(13)
C23 C18 H18 118.8(13)
Fe1 C18 H18 121.5(13)
C18 C23 C22 99.17(15)
C18 C23 C24 110.77(17)
C22 C23 C24 111.33(17)
C18 C23 C25 113.76(18)
C22 C23 C25 112.81(17)
C24 C23 C25 108.79(17)
C23 C24 H24A 111.7(14)
C23 C24 H24B 110.6(15)
H24A C24 H24B 108(2)
C23 C24 H24C 110.5(15)
H24A C24 H24C 109(2)
H24B C24 H24C 107(2)
C23 C25 H25A 112.4(16)
C23 C25 H25B 111.9(15)
H25A C25 H25B 105(2)
C23 C25 H25C 112.7(16)
H25A C25 H25C 106(2)
H25B C25 H25C 108(2)
C27 C26 C28 110.1(2)
C27 C26 Si2 115.11(19)
C28 C26 Si2 116.55(19)
C27 C26 H26 103.1(16)
C28 C26 H26 105.9(16)
Si2 C26 H26 104.6(16)
C26 C27 H27A 107(3)
C26 C27 H27B 109(2)
H27A C27 H27B 113(3)
C26 C27 H27C 112(2)
H27A C27 H27C 109(3)
H27B C27 H27C 107(3)
C26 C28 H28A 110(2)
C26 C28 H28B 107(2)
H28A C28 H28B 108(3)
C26 C28 H28C 114(2)
H28A C28 H28C 108(3)
H28B C28 H28C 110(3)
C31 C29 C30 110.33(19)
C31 C29 Si2 114.85(16)
C30 C29 Si2 113.50(14)
C31 C29 H29 107.9(14)
C30 C29 H29 106.3(15)
Si2 C29 H29 103.2(14)
C29 C30 H30A 110.7(17)
C29 C30 H30B 113.6(16)
H30A C30 H30B 107(2)
C29 C30 H30C 110.3(16)
H30A C30 H30C 108(2)
H30B C30 H30C 107(2)
C29 C31 H31A 111.1(15)
C29 C31 H31B 109.6(16)
H31A C31 H31B 107(2)
C29 C31 H31C 109.7(16)
H31A C31 H31C 110(2)
H31B C31 H31C 110(2)
C34 C32 C33 109.4(2)
C34 C32 Si2 114.59(17)
C33 C32 Si2 113.38(17)
C34 C32 H32 107.1(15)
C33 C32 H32 105.5(14)
Si2 C32 H32 106.2(15)
C32 C33 H33A 111.3(17)
C32 C33 H33B 114.3(16)
H33A C33 H33B 104(2)
C32 C33 H33C 111.1(18)
H33A C33 H33C 109(2)
H33B C33 H33C 107(2)
C32 C34 H34A 111(2)
C32 C34 H34B 109(2)
H34A C34 H34B 110(3)
C32 C34 H34C 115.0(17)
H34A C34 H34C 106(3)
H34B C34 H34C 106(3)

loop_
_geom_bond_atom_site_label_1
_geom_bond_atom_site_label_2
_geom_bond_distance
Fe1 C21 2.0603(19)
Fe1 C2 2.0621(18)
Fe1 C19 2.0626(18)
Fe1 C4 2.0661(18)
Fe1 C22 2.1032(19)
Fe1 C5 2.1158(19)
Fe1 C3 2.1210(18)
Fe1 C20 2.1298(18)
Fe1 C1 2.1334(18)
Fe1 C18 2.1478(17)
Si1 C3 1.8847(18)
Si1 C12 1.897(2)
Si1 C9 1.898(2)
Si1 C15 1.902(2)
Si2 C29 1.894(2)
Si2 C20 1.8943(19)
Si2 C32 1.895(2)
Si2 C26 1.906(2)
C1 C2 1.402(3)
C1 C6 1.516(3)
C1 H1 0.98(2)
C2 C3 1.443(2)
C2 H2 0.94(2)
C3 C4 1.435(3)
C4 C5 1.408(3)
C4 H4 0.98(2)
C5 C6 1.516(3)
C5 H5 0.96(2)
C6 C7 1.531(3)
C6 C8 1.536(3)
C7 H7A 0.99(3)
C7 H7B 0.95(3)
C7 H7C 0.98(3)
C8 H8A 0.94(3)
C8 H8B 0.97(3)
C8 H8C 1.00(3)
C9 C10 1.526(4)
C9 C11 1.533(3)
C9 H9 0.96(3)
C10 H10A 0.96(4)
C10 H10B 0.96(3)
C10 H10C 1.00(4)
C11 H11A 0.96(3)
C11 H11B 0.99(4)
C11 H11C 1.00(3)
C12 C13 1.524(3)
C12 C14 1.534(3)
C12 H12 0.96(2)
C13 H13A 1.02(3)
C13 H13B 0.96(3)
C13 H13C 0.95(4)
C14 H14A 0.98(4)
C14 H14B 0.93(3)
C14 H14C 0.95(3)
C15 C16 1.528(3)
C15 C17 1.540(3)
C15 H15 0.97(2)
C16 H16A 0.99(3)
C16 H16B 0.98(3)
C16 H16C 1.00(3)
C17 H17A 0.97(3)
C17 H17B 0.98(3)
C17 H17C 0.98(3)
C22 C21 1.406(3)
C22 C23 1.520(3)
C22 H22 0.98(2)
C21 C20 1.435(3)
C21 H21 0.96(2)
C20 C19 1.444(3)
C19 C18 1.401(3)
C19 H19 0.93(2)
C18 C23 1.511(3)
C18 H18 0.98(2)
C23 C24 1.529(3)
C23 C25 1.537(3)
C24 H24A 0.98(3)
C24 H24B 0.95(3)
C24 H24C 1.00(3)
C25 H25A 0.97(3)
C25 H25B 0.98(3)
C25 H25C 0.99(3)
C26 C27 1.521(4)
C26 C28 1.527(4)
C26 H26 0.99(3)
C27 H27A 0.96(4)
C27 H27B 0.95(4)
C27 H27C 1.03(4)
C28 H28A 0.98(4)
C28 H28B 0.94(4)
C28 H28C 1.03(4)
C29 C31 1.525(3)
C29 C30 1.532(3)
C29 H29 1.00(3)
C30 H30A 0.96(3)
C30 H30B 1.03(3)
C30 H30C 1.02(3)
C31 H31A 1.01(3)
C31 H31B 1.03(3)
C31 H31C 0.98(3)
C32 C34 1.527(3)
C32 C33 1.532(3)
C32 H32 0.95(3)
C33 H33A 0.96(3)
C33 H33B 1.00(3)
C33 H33C 0.97(3)
C34 H34A 1.06(4)
C34 H34B 0.94(4)
C34 H34C 0.98(3)

loop_
_geom_torsion_atom_site_label_1
_geom_torsion_atom_site_label_2
_geom_torsion_atom_site_label_3
_geom_torsion_atom_site_label_4
_geom_torsion
C21 Fe1 C1 C2 -64.54(17)
C19 Fe1 C1 C2 -168.46(11)
C4 Fe1 C1 C2 70.68(12)
C22 Fe1 C1 C2 -76.77(12)
C5 Fe1 C1 C2 108.21(12)
C3 Fe1 C1 C2 30.94(11)
C20 Fe1 C1 C2 -161.8(2)
C18 Fe1 C1 C2 -141.73(12)
C21 Fe1 C1 C6 175.35(12)
C2 Fe1 C1 C6 -120.11(16)
C19 Fe1 C1 C6 71.43(13)
C4 Fe1 C1 C6 -49.43(11)
C22 Fe1 C1 C6 163.12(11)
C5 Fe1 C1 C6 -11.90(11)
C3 Fe1 C1 C6 -89.17(12)
C20 Fe1 C1 C6 78.1(3)
C18 Fe1 C1 C6 98.16(12)
C6 C1 C2 C3 27.0(3)
Fe1 C1 C2 C3 -56.34(15)
C6 C1 C2 Fe1 83.33(16)
C21 Fe1 C2 C1 144.88(11)
C19 Fe1 C2 C1 27.5(3)
C4 Fe1 C2 C1 -100.13(12)
C22 Fe1 C2 C1 111.51(12)
C5 Fe1 C2 C1 -61.08(11)
C3 Fe1 C2 C1 -131.27(17)
C20 Fe1 C2 C1 164.12(17)
C18 Fe1 C2 C1 46.23(14)
C21 Fe1 C2 C3 -83.85(12)
C19 Fe1 C2 C3 158.79(19)
C4 Fe1 C2 C3 31.14(11)
C22 Fe1 C2 C3 -117.22(11)
C5 Fe1 C2 C3 70.19(11)
C20 Fe1 C2 C3 -64.6(2)
C1 Fe1 C2 C3 131.27(17)
C18 Fe1 C2 C3 177.50(11)
C1 C2 C3 C4 6.1(3)
Fe1 C2 C3 C4 -50.84(14)
C1 C2 C3 Si1 -163.54(14)
Fe1 C2 C3 Si1 139.54(13)
C1 C2 C3 Fe1 56.92(16)
C12 Si1 C3 C4 30.84(18)
C9 Si1 C3 C4 159.67(15)
C15 Si1 C3 C4 -84.96(17)
C12 Si1 C3 C2 -160.64(15)
C9 Si1 C3 C2 -31.81(18)
C15 Si1 C3 C2 83.56(16)
C12 Si1 C3 Fe1 -67.90(19)
C9 Si1 C3 Fe1 60.94(19)
C15 Si1 C3 Fe1 176.31(16)
C21 Fe1 C3 C4 -115.17(11)
C2 Fe1 C3 C4 130.29(16)
C19 Fe1 C3 C4 -28.0(2)
C22 Fe1 C3 C4 -157.22(10)
C5 Fe1 C3 C4 30.17(10)
C20 Fe1 C3 C4 -74.53(13)
C1 Fe1 C3 C4 100.30(11)
C18 Fe1 C3 C4 123.6(2)
C21 Fe1 C3 C2 114.54(12)
C19 Fe1 C3 C2 -158.27(19)
C4 Fe1 C3 C2 -130.29(16)
C22 Fe1 C3 C2 72.49(12)
C5 Fe1 C3 C2 -100.12(12)
C20 Fe1 C3 C2 155.18(11)
C1 Fe1 C3 C2 -29.99(11)
C18 Fe1 C3 C2 -6.7(3)
C21 Fe1 C3 Si1 3.14(19)
C2 Fe1 C3 Si1 -111.4(2)
C19 Fe1 C3 Si1 90.3(3)
C4 Fe1 C3 Si1 118.3(2)
C22 Fe1 C3 Si1 -38.92(18)
C5 Fe1 C3 Si1 148.48(18)
C20 Fe1 C3 Si1 43.8(2)
C1 Fe1 C3 Si1 -141.39(18)
C18 Fe1 C3 Si1 -118.1(2)
C2 C3 C4 C5 -5.2(2)
Si1 C3 C4 C5 163.97(14)
Fe1 C3 C4 C5 -55.89(15)
C2 C3 C4 Fe1 50.71(14)
Si1 C3 C4 Fe1 -140.14(14)
C21 Fe1 C4 C5 -145.46(11)
C2 Fe1 C4 C5 100.03(12)
C19 Fe1 C4 C5 -60.04(13)
C22 Fe1 C4 C5 172.31(13)
C3 Fe1 C4 C5 131.35(16)
C20 Fe1 C4 C5 -102.88(12)
C1 Fe1 C4 C5 61.31(12)
C18 Fe1 C4 C5 -19.07(19)
C21 Fe1 C4 C3 83.19(12)
C2 Fe1 C4 C3 -31.33(10)
C19 Fe1 C4 C3 168.61(10)
C22 Fe1 C4 C3 40.95(18)
C5 Fe1 C4 C3 -131.35(16)
C20 Fe1 C4 C3 125.77(10)
C1 Fe1 C4 C3 -70.04(11)
C18 Fe1 C4 C3 -150.42(13)
C3 C4 C5 C6 -28.8(3)
Fe1 C4 C5 C6 -84.62(16)
C3 C4 C5 Fe1 55.79(15)
C21 Fe1 C5 C4 64.77(18)
C2 Fe1 C5 C4 -70.72(11)
C19 Fe1 C5 C4 131.23(11)
C22 Fe1 C5 C4 -146.4(5)
C3 Fe1 C5 C4 -30.69(11)
C20 Fe1 C5 C4 92.76(12)
C1 Fe1 C5 C4 -107.83(12)
C18 Fe1 C5 C4 169.19(11)
C21 Fe1 C5 C6 -175.49(12)
C2 Fe1 C5 C6 49.02(12)
C19 Fe1 C5 C6 -109.03(12)
C4 Fe1 C5 C6 119.74(17)
C22 Fe1 C5 C6 -26.6(6)
C3 Fe1 C5 C6 89.05(12)
C20 Fe1 C5 C6 -147.50(11)
C1 Fe1 C5 C6 11.91(11)
C18 Fe1 C5 C6 -71.07(13)
C2 C1 C6 C5 -52.0(2)
Fe1 C1 C6 C5 15.43(14)
C2 C1 C6 C7 -168.81(18)
Fe1 C1 C6 C7 -101.36(16)
C2 C1 C6 C8 68.4(2)
Fe1 C1 C6 C8 135.82(14)
C4 C5 C6 C1 53.1(2)
Fe1 C5 C6 C1 -15.58(14)
C4 C5 C6 C7 170.28(18)
Fe1 C5 C6 C7 101.64(16)
C4 C5 C6 C8 -67.7(2)
Fe1 C5 C6 C8 -136.29(16)
C3 Si1 C9 C10 -68.7(2)
C12 Si1 C9 C10 58.0(2)
C15 Si1 C9 C10 177.46(18)
C3 Si1 C9 C11 163.80(18)
C12 Si1 C9 C11 -69.5(2)
C15 Si1 C9 C11 50.0(2)
C3 Si1 C12 C13 71.4(2)
C9 Si1 C12 C13 -55.4(2)
C15 Si1 C12 C13 -174.64(18)
C3 Si1 C12 C14 -160.4(2)
C9 Si1 C12 C14 72.8(2)
C15 Si1 C12 C14 -46.5(2)
C3 Si1 C15 C16 62.40(16)
C12 Si1 C15 C16 -55.59(17)
C9 Si1 C15 C16 -179.54(14)
C3 Si1 C15 C17 -62.90(18)
C12 Si1 C15 C17 179.11(17)
C9 Si1 C15 C17 55.16(19)
C2 Fe1 C22 C21 131.38(12)
C19 Fe1 C22 C21 -70.49(12)
C4 Fe1 C22 C21 65.98(18)
C5 Fe1 C22 C21 -153.9(5)
C3 Fe1 C22 C21 93.03(12)
C20 Fe1 C22 C21 -30.55(11)
C1 Fe1 C22 C21 169.39(11)
C18 Fe1 C22 C21 -107.27(13)
C21 Fe1 C22 C23 118.91(17)
C2 Fe1 C22 C23 -109.71(12)
C19 Fe1 C22 C23 48.41(12)
C4 Fe1 C22 C23 -175.12(12)
C5 Fe1 C22 C23 -34.9(6)
C3 Fe1 C22 C23 -148.06(11)
C20 Fe1 C22 C23 88.35(12)
C1 Fe1 C22 C23 -71.70(13)
C18 Fe1 C22 C23 11.63(11)
C23 C22 C21 C20 -29.6(3)
Fe1 C22 C21 C20 56.08(15)
C23 C22 C21 Fe1 -85.70(16)
C2 Fe1 C21 C22 -59.41(13)
C19 Fe1 C21 C22 100.26(12)
C4 Fe1 C21 C22 -144.60(11)
C5 Fe1 C21 C22 173.81(13)
C3 Fe1 C21 C22 -102.18(12)
C20 Fe1 C21 C22 131.51(16)
C1 Fe1 C21 C22 -18.47(19)
C18 Fe1 C21 C22 61.64(12)
C2 Fe1 C21 C20 169.08(10)
C19 Fe1 C21 C20 -31.25(10)
C4 Fe1 C21 C20 83.90(12)
C22 Fe1 C21 C20 -131.51(16)
C5 Fe1 C21 C20 42.30(18)
C3 Fe1 C21 C20 126.31(10)
C1 Fe1 C21 C20 -149.98(13)
C18 Fe1 C21 C20 -69.86(11)
C22 C21 C20 C19 -5.5(2)
Fe1 C21 C20 C19 50.22(14)
C22 C21 C20 Si2 161.65(14)
Fe1 C21 C20 Si2 -142.59(14)
C22 C21 C20 Fe1 -55.76(15)
C29 Si2 C20 C21 112.10(17)
C32 Si2 C20 C21 -9.90(18)
C26 Si2 C20 C21 -132.45(16)
C29 Si2 C20 C19 -81.33(16)
C32 Si2 C20 C19 156.67(15)
C26 Si2 C20 C19 34.12(17)
C29 Si2 C20 Fe1 10.3(2)
C32 Si2 C20 Fe1 -111.74(18)
C26 Si2 C20 Fe1 125.71(18)
C2 Fe1 C20 C21 -26.4(2)
C19 Fe1 C20 C21 130.38(16)
C4 Fe1 C20 C21 -114.68(11)
C22 Fe1 C20 C21 30.16(10)
C5 Fe1 C20 C21 -156.73(10)
C3 Fe1 C20 C21 -73.66(13)
C1 Fe1 C20 C21 121.6(2)
C18 Fe1 C20 C21 100.23(11)
C21 Fe1 C20 C19 -130.38(16)
C2 Fe1 C20 C19 -156.76(18)
C4 Fe1 C20 C19 114.94(12)
C22 Fe1 C20 C19 -100.22(12)
C5 Fe1 C20 C19 72.88(12)
C3 Fe1 C20 C19 155.96(11)
C1 Fe1 C20 C19 -8.8(3)
C18 Fe1 C20 C19 -30.15(11)
C21 Fe1 C20 Si2 120.7(2)
C2 Fe1 C20 Si2 94.4(3)
C19 Fe1 C20 Si2 -108.9(2)
C4 Fe1 C20 Si2 6.1(2)
C22 Fe1 C20 Si2 150.90(19)
C5 Fe1 C20 Si2 -35.99(19)
C3 Fe1 C20 Si2 47.1(2)
C1 Fe1 C20 Si2 -117.7(2)
C18 Fe1 C20 Si2 -139.03(19)
C21 C20 C19 C18 7.7(2)
Si2 C20 C19 C18 -160.38(14)
Fe1 C20 C19 C18 57.98(16)
C21 C20 C19 Fe1 -50.23(14)
Si2 C20 C19 Fe1 141.64(12)
C21 Fe1 C19 C18 -99.76(13)
C2 Fe1 C19 C18 26.0(3)
C4 Fe1 C19 C18 145.34(12)
C22 Fe1 C19 C18 -60.62(12)
C5 Fe1 C19 C18 111.77(12)
C3 Fe1 C19 C18 165.85(18)
C20 Fe1 C19 C18 -130.83(17)
C1 Fe1 C19 C18 45.85(14)
C21 Fe1 C19 C20 31.07(11)
C2 Fe1 C19 C20 156.86(19)
C4 Fe1 C19 C20 -83.84(12)
C22 Fe1 C19 C20 70.21(11)
C5 Fe1 C19 C20 -117.41(11)
C3 Fe1 C19 C20 -63.3(2)
C1 Fe1 C19 C20 176.68(10)
C18 Fe1 C19 C20 130.83(17)
C20 C19 C18 C23 25.4(3)
Fe1 C19 C18 C23 82.64(16)
C20 C19 C18 Fe1 -57.26(15)
C21 Fe1 C18 C19 70.96(12)
C2 Fe1 C18 C19 -169.05(11)
C4 Fe1 C18 C19 -64.41(18)
C22 Fe1 C18 C19 108.79(13)
C5 Fe1 C18 C19 -77.05(13)
C3 Fe1 C18 C19 -164.0(2)
C20 Fe1 C18 C19 31.20(11)
C1 Fe1 C18 C19 -142.01(12)
C21 Fe1 C18 C23 -49.50(12)
C2 Fe1 C18 C23 70.50(14)
C19 Fe1 C18 C23 -120.46(17)
C4 Fe1 C18 C23 175.13(12)
C22 Fe1 C18 C23 -11.67(11)
C5 Fe1 C18 C23 162.49(11)
C3 Fe1 C18 C23 75.5(3)
C20 Fe1 C18 C23 -89.25(12)
C1 Fe1 C18 C23 97.53(12)
C19 C18 C23 C22 -51.8(2)
Fe1 C18 C23 C22 14.98(14)
C19 C18 C23 C24 -168.86(17)
Fe1 C18 C23 C24 -102.11(15)
C19 C18 C23 C25 68.2(2)
Fe1 C18 C23 C25 134.98(15)
C21 C22 C23 C18 53.9(2)
Fe1 C22 C23 C18 -15.35(14)
C21 C22 C23 C24 170.56(18)
Fe1 C22 C23 C24 101.31(16)
C21 C22 C23 C25 -66.8(2)
Fe1 C22 C23 C25 -136.05(16)
C29 Si2 C26 C27 -52.0(3)
C20 Si2 C26 C27 -176.2(3)
C32 Si2 C26 C27 66.3(3)
C29 Si2 C26 C28 176.9(2)
C20 Si2 C26 C28 52.6(2)
C32 Si2 C26 C28 -64.8(2)
C20 Si2 C29 C31 -73.86(17)
C32 Si2 C29 C31 47.88(18)
C26 Si2 C29 C31 170.85(16)
C20 Si2 C29 C30 54.38(19)
C32 Si2 C29 C30 176.12(16)
C26 Si2 C29 C30 -60.91(18)
C29 Si2 C32 C34 174.68(19)
C20 Si2 C32 C34 -57.5(2)
C26 Si2 C32 C34 58.2(2)
C29 Si2 C32 C33 48.1(2)
C20 Si2 C32 C33 175.91(17)
C26 Si2 C32 C33 -68.4(2)
